data_1008187
loop_
_publ_author_name
'Fourcade, R'
'Bourgault, M'
'Bonnet, B'
'Ducourant, B'

_publ_section_title
;
Synthese et structure du sulfate double M Sb F~2~ S O~4~ (M = Rb,Cs)
;
_journal_coden_ASTM JSSCBI
_journal_name_full 'Journal of Solid State Chemistry'
_journal_page_first 81
_journal_page_last 86
_journal_paper_doi 10.1016/0022-4596(82)90217-1
_journal_volume 43
_journal_year 1982
_chemical_formula_structural 'RB SB F2 S O4'
_chemical_formula_sum 'F2 O4 Rb S Sb'
_chemical_name_systematic 'RUBIDIUM DIFLUOROANTIMONY SULFATE'
_space_group_IT_number 33
_symmetry_cell_setting orthorhombic
_symmetry_Int_Tables_number 33
_symmetry_space_group_name_Hall 'P 2c -2n'
_symmetry_space_group_name_H-M 'P n a 21'
_cell_angle_alpha 90
_cell_angle_beta 90
_cell_angle_gamma 90
_cell_formula_units_Z 4
_cell_length_a 9.601(2)
_cell_length_b 11.510(2)
_cell_length_c 5.202(1)
_cell_volume 574.9
_exptl_crystal_density_meas 3.93
_refine_ls_R_factor_all 0.078
_cod_database_code 1008187

loop_
_symmetry_equiv_pos_as_xyz
x,y,z
-x,-y,1/2+z
1/2-x,1/2+y,1/2+z
1/2+x,1/2-y,z

loop_
_atom_site_aniso_label
_atom_site_aniso_U_11
_atom_site_aniso_U_12
_atom_site_aniso_U_13
_atom_site_aniso_U_22
_atom_site_aniso_U_23
_atom_site_aniso_U_33
Sb1 0.01531 -0.00022 -0.00178 0.01542 0.00103 0.01572
Rb1 0.0209 -0.00366 -0.00674 0.02093 0.0018 0.02212
S1 0.01672 0.00228 -0.00036 0.01437 0.00332 0.01142
F1 0.01408 -0.00806 0.00095 0.02913 -0.01122 0.00432
F2 0.02039 -0.00885 0.00671 0.02593 -0.00894 0.02094
O1 0.03752 0.02483 0.00774 0.03245 0.02212 0.03694
O2 0.02501 0.00968 -0.00234 0.04001 0.01558 0.01699
O3 0.04731 0.0235 0.00919 0.02186 0.01183 0.0205
O4 0.04575 0.0186 0.02778 0.02544 0.02235 0.01297

loop_
_atom_site_label
_atom_site_type_symbol
_atom_site_symmetry_multiplicity
_atom_site_Wyckoff_symbol
_atom_site_fract_x
_atom_site_fract_y
_atom_site_fract_z
_atom_site_occupancy
_atom_site_attached_hydrogens
_atom_site_calc_flag
Sb1 Sb3+ 4 a 0.1709(1) 0.0808(1) 0.25 1. 0 d
Rb1 Rb1+ 4 a 0.4859(2) 0.1595(2) 0.747(1) 1. 0 d
S1 S6+ 4 a 0.2964(6) 0.3649(5) 0.1998(11) 1. 0 d
F1 F1- 4 a 0.369(1) 0.062(1) 0.287(3) 1. 0 d
F2 F1- 4 a 0.321(2) 0.655(1) 0.081(4) 1. 0 d
O1 O2- 4 a 0.303(2) 0.938(2) 0.823(5) 1. 0 d
O2 O2- 4 a 0.415(2) 0.336(2) 0.364(4) 1. 0 d
O3 O2- 4 a 0.273(2) 0.759(2) 0.610(5) 1. 0 d
O4 O2- 4 a 0.353(2) 0.422(2) 0.962(4) 1. 0 d

loop_
_atom_type_symbol
_atom_type_oxidation_number
Sb3+ 3.000
Rb1+ 1.000
S6+ 6.000
F1- -1.000
O2- -2.000
